data_4309479
loop_
_publ_author_name
'Eugenio Coronado'
'Jos\'e R. Gal\'an-Mascar\'os'
'Carlos J. G\'omez-Garc\'ia'
'Carlos Mart\'i-Gastaldo'

_publ_section_title
;
Synthesis, Structure, and Magnetic Properties of the Oxalate-Based
Bimetallic Ferromagnetic Chain
{[K(18-crown-6)][Mn(H2O)2Cr(ox)3]}\\infty (18-crown-6 = C12H24O6, ox = C2O42-)
;
_journal_name_full 'Inorganic Chemistry'
_journal_page_first 6197
_journal_page_last 6202
_journal_paper_doi 10.1021/ic050258w
_journal_volume 44
_journal_year 2005
_chemical_formula_sum 'C24 H40 Cr K Mn O23'
_chemical_formula_weight 842.60
_chemical_name_systematic
; 
 ? 
;
_space_group_IT_number 14
_symmetry_cell_setting monoclinic
_symmetry_space_group_name_Hall '-P 2ybc'
_symmetry_space_group_name_H-M 'P 1 21/c 1'
_atom_sites_solution_hydrogens geom
_atom_sites_solution_primary direct
_atom_sites_solution_secondary difmap
_audit_creation_method SHELXL-97
_cell_angle_alpha 90.00
_cell_angle_beta 105.952(6)
_cell_angle_gamma 90.00
_cell_formula_units_Z 4
_cell_length_a 21.011(2)
_cell_length_b 11.265(2)
_cell_length_c 15.748(3)
_cell_measurement_temperature 180(2)
_cell_volume 3583.8(10)
_computing_cell_refinement 'DENZO and SCALEPACK (Otwinowski & Minor, 1997)'
_computing_data_collection 'KappaCCD Reference Manual (Nonius, 1998)'
_computing_data_reduction 'DENZO and SCALEPACK (Otwinowski & Minor, 1997)'
_computing_publication_material maXus
_computing_structure_refinement 'SHELXL-97 (Sheldrick, 1997)'
_computing_structure_solution 'SIR97 (Giacovazzo et al., 1997)'
_diffrn_ambient_temperature 180(2)
_diffrn_measured_fraction_theta_full 0.954
_diffrn_measured_fraction_theta_max 0.954
_diffrn_radiation_monochromator graphite
_diffrn_radiation_source 'fine-focus sealed tube'
_diffrn_radiation_type MoK\a
_diffrn_radiation_wavelength 0.71073
_diffrn_reflns_av_R_equivalents 0.0289
_diffrn_reflns_av_sigmaI/netI 0.0468
_diffrn_reflns_limit_h_max 27
_diffrn_reflns_limit_h_min -27
_diffrn_reflns_limit_k_max 14
_diffrn_reflns_limit_k_min -12
_diffrn_reflns_limit_l_max 20
_diffrn_reflns_limit_l_min -20
_diffrn_reflns_number 13256
_diffrn_reflns_theta_full 27.47
_diffrn_reflns_theta_max 27.47
_diffrn_reflns_theta_min 2.07
_exptl_absorpt_coefficient_mu 0.859
_exptl_crystal_colour purple
_exptl_crystal_density_diffrn 1.562
_exptl_crystal_density_method 'not measured'
_exptl_crystal_F_000 1744
_exptl_crystal_size_max 0.3
_exptl_crystal_size_mid 0.2
_exptl_crystal_size_min 0.2
_refine_diff_density_max 1.358
_refine_diff_density_min -1.128
_refine_diff_density_rms 0.288
_refine_ls_extinction_method none
_refine_ls_goodness_of_fit_ref 1.068
_refine_ls_hydrogen_treatment mixed
_refine_ls_matrix_type full
_refine_ls_number_parameters 421
_refine_ls_number_reflns 7840
_refine_ls_number_restraints 6
_refine_ls_restrained_S_all 1.068
_refine_ls_R_factor_all 0.0964
_refine_ls_R_factor_gt 0.0549
_refine_ls_shift/su_max 0.017
_refine_ls_shift/su_mean 0.000
_refine_ls_structure_factor_coef Fsqd
_refine_ls_weighting_details 'calc w=1/[\s^2^(Fo^2^)+(0.0443P)^2^+7.5713P] where P=(Fo^2^+2Fc^2^)/3'
_refine_ls_weighting_scheme calc
_refine_ls_wR_factor_gt 0.1174
_refine_ls_wR_factor_ref 0.1870
_reflns_number_gt 5642
_reflns_number_total 7840
_reflns_threshold_expression >4sigma(I)
_cod_data_source_file ic050258wsi20050218_070458.cif
_cod_data_source_block 1
_cod_original_sg_symbol_H-M 'P 21/c'
_cod_database_code 4309479

loop_
_symmetry_equiv_pos_as_xyz
'x, y, z'
'-x, y+1/2, -z+1/2'
'-x, -y, -z'
'x, -y-1/2, z-1/2'

loop_
_atom_site_label
_atom_site_type_symbol
_atom_site_fract_x
_atom_site_fract_y
_atom_site_fract_z
_atom_site_U_iso_or_equiv
_atom_site_adp_type
_atom_site_occupancy
_atom_site_symmetry_multiplicity
_atom_site_calc_flag
_atom_site_refinement_flags
_atom_site_disorder_assembly
_atom_site_disorder_group
Cr1 Cr 0.72333(4) 0.05027(7) 0.01593(5) 0.02424(19) Uani 1 1 d . . .
Mn1 Mn 0.64820(3) 0.45070(7) 0.15713(4) 0.02555(18) Uani 1 1 d . . .
O51 O 0.73107(17) 0.2251(3) 0.0077(2) 0.0298(7) Uani 1 1 d . . .
O52 O 0.67663(17) 0.0911(3) 0.1056(2) 0.0283(7) Uani 1 1 d . . .
O53 O 0.70108(17) 0.3902(3) 0.0644(2) 0.0295(7) Uani 1 1 d . . .
O54 O 0.64788(18) 0.2509(3) 0.1707(2) 0.0328(8) Uani 1 1 d . . .
O55 O 0.71750(16) -0.1209(3) 0.0348(2) 0.0292(7) Uani 1 1 d . . .
O56 O 0.80874(16) 0.0334(3) 0.1040(2) 0.0298(7) Uani 1 1 d . . .
O57 O 0.77274(18) -0.2673(3) 0.1176(3) 0.0426(9) Uani 1 1 d . . .
O58 O 0.87802(18) -0.1055(4) 0.1768(2) 0.0408(9) Uani 1 1 d . A .
O59 O 0.73615(16) 0.4590(3) 0.2701(2) 0.0303(7) Uani 1 1 d . . .
O60 O 0.60572(16) 0.4628(3) 0.2707(2) 0.0314(8) Uani 1 1 d . . .
O61 O 0.76440(15) 0.4654(3) 0.4171(2) 0.0279(7) Uani 1 1 d . . .
O62 O 0.63944(15) 0.4505(3) 0.4179(2) 0.0277(7) Uani 1 1 d . . .
O1W O 0.55359(17) 0.4391(4) 0.0648(2) 0.0342(8) Uani 1 1 d D . .
H1W H 0.519(3) 0.414(8) 0.088(5) 0.106(15) Uiso 1 1 d D . .
H2W H 0.544(4) 0.390(7) 0.016(4) 0.106(15) Uiso 1 1 d D . .
O2W O 0.65707(18) 0.6351(3) 0.1286(3) 0.0368(8) Uani 1 1 d D . .
H3W H 0.693(3) 0.684(7) 0.132(6) 0.106(15) Uiso 1 1 d D . .
H4W H 0.627(4) 0.693(7) 0.098(5) 0.106(15) Uiso 1 1 d D . .
C51 C 0.7041(2) 0.2816(4) 0.0587(3) 0.0250(9) Uani 1 1 d . . .
C52 C 0.6734(2) 0.2026(4) 0.1179(3) 0.0264(10) Uani 1 1 d . . .
C53 C 0.7680(2) -0.1655(4) 0.0921(3) 0.0292(10) Uani 1 1 d . . .
C54 C 0.8245(2) -0.0740(5) 0.1287(3) 0.0291(10) Uani 1 1 d . . .
C55 C 0.7230(2) 0.4603(4) 0.3415(3) 0.0241(9) Uani 1 1 d . . .
C56 C 0.6488(2) 0.4577(4) 0.3417(3) 0.0241(9) Uani 1 1 d . . .
K1 K 0.93521(5) -0.07265(10) 0.34769(8) 0.0354(3) Uani 1 1 d . . .
O1A O 0.9480(4) 0.1768(8) 0.3562(5) 0.0395(18) Uiso 0.50 1 d P A 1
C2A C 1.0077(4) 0.2212(7) 0.3967(5) 0.0565(17) Uiso 0.50 1 d P A 1
H1A H 1.0135 0.2198 0.4600 0.085 Uiso 0.50 1 calc P B 1
H2A H 1.0091 0.3035 0.3793 0.085 Uiso 0.50 1 calc P C 1
C3A C 1.0637(8) 0.1576(15) 0.3776(10) 0.063(4) Uiso 0.50 1 d P A 1
H3A H 1.0599 0.1616 0.3149 0.094 Uiso 0.50 1 calc P D 1
H4A H 1.1051 0.1946 0.4092 0.094 Uiso 0.50 1 calc P E 1
O4A O 1.0630(4) 0.0323(8) 0.4051(5) 0.0450(19) Uiso 0.50 1 d P A 1
C5A C 1.1127(3) -0.0343(6) 0.3832(4) 0.0488(15) Uiso 0.50 1 d P A 1
H5A H 1.1556 0.0004 0.4113 0.073 Uiso 0.50 1 calc P F 1
H6A H 1.1061 -0.0319 0.3198 0.073 Uiso 0.50 1 calc P G 1
C6A C 1.1117(7) -0.1643(12) 0.4133(8) 0.047(3) Uiso 0.50 1 d P A 1
H7A H 1.1449 -0.2099 0.3951 0.070 Uiso 0.50 1 calc P H 1
H8A H 1.1217 -0.1679 0.4771 0.070 Uiso 0.50 1 calc P I 1
O7A O 1.0470(4) -0.2130(7) 0.3738(5) 0.0349(16) Uiso 0.50 1 d P A 1
C8A C 1.0477(4) -0.3341(7) 0.3904(5) 0.0589(17) Uiso 0.50 1 d P A 1
H9A H 1.0636 -0.3490 0.4534 0.088 Uiso 0.50 1 calc P J 1
H10A H 1.0768 -0.3743 0.3614 0.088 Uiso 0.50 1 calc P K 1
C9A C 0.9751(6) -0.3813(12) 0.3538(8) 0.045(3) Uiso 0.50 1 d P A 1
H11A H 0.9641 -0.3830 0.2898 0.067 Uiso 0.50 1 calc P L 1
H12A H 0.9733 -0.4623 0.3739 0.067 Uiso 0.50 1 calc P M 1
O10A O 0.9271(3) -0.3144(6) 0.3788(4) 0.0307(15) Uiso 0.50 1 d P A 1
C11A C 0.8665(3) -0.3589(6) 0.3395(4) 0.0535(16) Uiso 0.50 1 d P A 1
H13A H 0.8644 -0.4411 0.3569 0.080 Uiso 0.50 1 calc P N 1
H14A H 0.8586 -0.3565 0.2759 0.080 Uiso 0.50 1 calc P O 1
C12A C 0.8124(7) -0.2854(12) 0.3664(8) 0.044(3) Uiso 0.50 1 d P A 1
H15A H 0.7690 -0.3148 0.3346 0.066 Uiso 0.50 1 calc P P 1
H16A H 0.8174 -0.2959 0.4291 0.066 Uiso 0.50 1 calc P Q 1
O13A O 0.8165(4) -0.1638(7) 0.3483(5) 0.0376(17) Uiso 0.50 1 d P A 1
C14A C 0.7710(4) -0.1070(7) 0.3783(5) 0.0592(17) Uiso 0.50 1 d P A 1
H17A H 0.7855 -0.0995 0.4421 0.089 Uiso 0.50 1 calc P R 1
H18A H 0.7291 -0.1489 0.3616 0.089 Uiso 0.50 1 calc P S 1
C15A C 0.7645(7) 0.0221(13) 0.3314(8) 0.046(3) Uiso 0.50 1 d P A 1
H19A H 0.7519 0.0140 0.2676 0.069 Uiso 0.50 1 calc P T 1
H20A H 0.7315 0.0700 0.3482 0.069 Uiso 0.50 1 calc P U 1
O16A O 0.8288(4) 0.0749(7) 0.3623(5) 0.0425(18) Uiso 0.50 1 d P A 1
C17A C 0.8264(4) 0.1792(7) 0.3192(5) 0.0555(16) Uiso 0.50 1 d P A 1
H21A H 0.7884 0.2261 0.3222 0.083 Uiso 0.50 1 calc P V 1
H22A H 0.8253 0.1672 0.2578 0.083 Uiso 0.50 1 calc P W 1
C18A C 0.8956(7) 0.2414(14) 0.3745(9) 0.057(3) Uiso 0.50 1 d P A 1
H23A H 0.8969 0.3235 0.3565 0.085 Uiso 0.50 1 calc P X 1
H24A H 0.8994 0.2396 0.4373 0.085 Uiso 0.50 1 calc P Y 1
O1B O 1.0255(4) 0.1068(8) 0.3717(6) 0.048(2) Uiso 0.50 1 d P A 2
C2B C 1.0077(4) 0.2212(7) 0.3967(5) 0.0565(17) Uiso 0.50 1 d P A 2
H1B H 1.0360 0.2823 0.3832 0.085 Uiso 0.50 1 calc P Z 2
H2B H 1.0109 0.2239 0.4593 0.085 Uiso 0.50 1 calc P A 2
C3B C 0.9328(7) 0.2377(13) 0.3388(9) 0.048(3) Uiso 0.50 1 d P A 2
H3B H 0.9182 0.3177 0.3464 0.073 Uiso 0.50 1 calc P B 2
H4B H 0.9302 0.2268 0.2768 0.073 Uiso 0.50 1 calc P C 2
O4B O 0.8911(4) 0.1563(7) 0.3635(5) 0.0398(17) Uiso 0.50 1 d P A 2
C5B C 0.8264(4) 0.1792(7) 0.3192(5) 0.0555(16) Uiso 0.50 1 d P A 2
H5B H 0.8204 0.1744 0.2560 0.083 Uiso 0.50 1 calc P D 2
H6B H 0.8143 0.2585 0.3331 0.083 Uiso 0.50 1 calc P E 2
C6B C 0.7815(7) 0.0844(14) 0.3486(9) 0.052(3) Uiso 0.50 1 d P A 2
H7B H 0.7819 0.0989 0.4094 0.078 Uiso 0.50 1 calc P F 2
H8B H 0.7363 0.0922 0.3121 0.078 Uiso 0.50 1 calc P G 2
O7B O 0.8048(4) -0.0343(8) 0.3405(5) 0.0465(19) Uiso 0.50 1 d P A 2
C8B C 0.7710(4) -0.1070(7) 0.3783(5) 0.0592(17) Uiso 0.50 1 d P A 2
H9B H 0.7239 -0.0944 0.3537 0.089 Uiso 0.50 1 calc P H 2
H10B H 0.7822 -0.0921 0.4413 0.089 Uiso 0.50 1 calc P I 2
C9B C 0.7898(7) -0.2394(14) 0.3604(9) 0.051(3) Uiso 0.50 1 d P A 2
H11B H 0.7672 -0.2932 0.3905 0.077 Uiso 0.50 1 calc P J 2
H12B H 0.7737 -0.2553 0.2976 0.077 Uiso 0.50 1 calc P K 2
O10B O 0.8584(4) -0.2634(7) 0.3884(5) 0.0437(18) Uiso 0.50 1 d P A 2
C11B C 0.8665(3) -0.3589(6) 0.3395(4) 0.0535(16) Uiso 0.50 1 d P A 2
H13B H 0.8589 -0.3376 0.2778 0.080 Uiso 0.50 1 calc P L 2
H14B H 0.8367 -0.4227 0.3441 0.080 Uiso 0.50 1 calc P M 2
C12B C 0.9449(7) -0.3981(14) 0.3837(9) 0.056(3) Uiso 0.50 1 d P A 2
H15B H 0.9545 -0.4045 0.4474 0.084 Uiso 0.50 1 calc P N 2
H16B H 0.9542 -0.4738 0.3603 0.084 Uiso 0.50 1 calc P O 2
O13B O 0.9832(4) -0.3060(8) 0.3600(5) 0.0434(18) Uiso 0.50 1 d P A 2
C14B C 1.0477(4) -0.3341(7) 0.3904(5) 0.0589(17) Uiso 0.50 1 d P A 2
H17B H 1.0562 -0.4108 0.3677 0.088 Uiso 0.50 1 calc P P 2
H18B H 1.0608 -0.3376 0.4544 0.088 Uiso 0.50 1 calc P Q 2
C15B C 1.0882(7) -0.2320(12) 0.3567(8) 0.049(3) Uiso 0.50 1 d P A 2
H19B H 1.1351 -0.2501 0.3725 0.074 Uiso 0.50 1 calc P R 2
H20B H 1.0723 -0.2224 0.2932 0.074 Uiso 0.50 1 calc P S 2
O16B O 1.0758(4) -0.1280(8) 0.4012(5) 0.0434(18) Uiso 0.50 1 d P A 2
C17B C 1.1127(3) -0.0343(6) 0.3832(4) 0.0488(15) Uiso 0.50 1 d P A 2
H21B H 1.1053 -0.0270 0.3198 0.073 Uiso 0.50 1 calc P T 2
H22B H 1.1594 -0.0500 0.4093 0.073 Uiso 0.50 1 calc P U 2
C18B C 1.0937(7) 0.0821(14) 0.4203(9) 0.053(3) Uiso 0.50 1 d P A 2
H23B H 1.0975 0.0739 0.4828 0.080 Uiso 0.50 1 calc P V 2
H24B H 1.1224 0.1460 0.4124 0.080 Uiso 0.50 1 calc P W 2
O21 O 0.54799(18) 0.7488(3) 0.0152(3) 0.0377(8) Uani 1 1 d . . .
O24 O 0.55725(19) 0.5974(4) -0.1253(3) 0.0459(10) Uani 1 1 d . . .
O27 O 0.54135(19) 0.3385(4) -0.1070(3) 0.0439(10) Uani 1 1 d . . .
C22 C 0.5521(3) 0.7902(6) -0.0692(5) 0.0526(16) Uani 1 1 d . . .
H25B H 0.5721 0.8685 -0.0634 0.079 Uiso 1 1 calc . . .
H26B H 0.5081 0.7955 -0.1098 0.079 Uiso 1 1 calc . . .
C23 C 0.5927(3) 0.7059(7) -0.1032(4) 0.0524(17) Uani 1 1 d . . .
H27B H 0.6026 0.7387 -0.1550 0.079 Uiso 1 1 calc . . .
H28B H 0.6342 0.6916 -0.0586 0.079 Uiso 1 1 calc . . .
C25 C 0.5955(3) 0.5064(7) -0.1511(4) 0.0533(17) Uani 1 1 d . . .
H29B H 0.6328 0.4858 -0.1016 0.080 Uiso 1 1 calc . . .
H30B H 0.6125 0.5351 -0.1986 0.080 Uiso 1 1 calc . . .
C26 C 0.5530(3) 0.3976(7) -0.1815(4) 0.0508(16) Uani 1 1 d . . .
H31B H 0.5112 0.4209 -0.2220 0.076 Uiso 1 1 calc . . .
H32B H 0.5753 0.3442 -0.2123 0.076 Uiso 1 1 calc . . .
C28 C 0.5005(3) 0.2364(6) -0.1348(4) 0.0486(15) Uani 1 1 d . . .
H33B H 0.5213 0.1827 -0.1672 0.073 Uiso 1 1 calc . . .
H34B H 0.4579 0.2602 -0.1733 0.073 Uiso 1 1 calc . . .
C29 C 0.4913(3) 0.1767(5) -0.0556(5) 0.0519(16) Uani 1 1 d . . .
H35B H 0.4693 0.1011 -0.0720 0.078 Uiso 1 1 calc . . .
H36B H 0.5340 0.1618 -0.0139 0.078 Uiso 1 1 calc . . .

loop_
_atom_site_aniso_label
_atom_site_aniso_U_11
_atom_site_aniso_U_22
_atom_site_aniso_U_33
_atom_site_aniso_U_23
_atom_site_aniso_U_13
_atom_site_aniso_U_12
Cr1 0.0240(4) 0.0225(4) 0.0254(4) -0.0014(3) 0.0055(3) -0.0001(3)
Mn1 0.0242(4) 0.0261(4) 0.0255(3) -0.0027(3) 0.0055(3) -0.0008(3)
O51 0.0348(19) 0.0255(17) 0.0326(17) 0.0001(14) 0.0152(15) -0.0016(14)
O52 0.0338(18) 0.0240(17) 0.0288(16) 0.0005(14) 0.0113(14) -0.0013(14)
O53 0.0335(18) 0.0237(17) 0.0337(17) 0.0002(14) 0.0134(15) -0.0008(14)
O54 0.041(2) 0.0293(18) 0.0339(18) 0.0009(15) 0.0196(16) 0.0017(16)
O55 0.0251(17) 0.0243(17) 0.0346(17) -0.0003(14) 0.0021(14) -0.0024(14)
O56 0.0283(17) 0.0291(18) 0.0300(16) -0.0015(14) 0.0045(14) -0.0033(14)
O57 0.0320(19) 0.029(2) 0.064(3) 0.0144(19) 0.0080(18) 0.0016(16)
O58 0.0264(18) 0.050(2) 0.040(2) 0.0067(18) -0.0004(16) 0.0011(17)
O59 0.0239(16) 0.038(2) 0.0282(16) -0.0001(15) 0.0064(13) -0.0010(15)
O60 0.0239(16) 0.040(2) 0.0283(16) -0.0038(15) 0.0046(14) 0.0018(15)
O61 0.0232(16) 0.0323(19) 0.0260(15) 0.0021(14) 0.0029(13) -0.0029(14)
O62 0.0231(16) 0.0303(18) 0.0296(16) -0.0031(14) 0.0074(13) -0.0024(14)
O1W 0.0230(17) 0.041(2) 0.0349(18) -0.0022(17) 0.0016(14) -0.0056(16)
O2W 0.0302(19) 0.0271(19) 0.049(2) 0.0034(17) 0.0045(17) -0.0015(15)
C51 0.024(2) 0.023(2) 0.026(2) 0.0024(19) 0.0045(18) -0.0014(19)
C52 0.026(2) 0.026(2) 0.026(2) 0.0026(19) 0.0046(19) 0.0018(19)
C53 0.025(2) 0.029(3) 0.034(2) 0.002(2) 0.008(2) 0.002(2)
C54 0.026(2) 0.032(3) 0.029(2) 0.001(2) 0.008(2) -0.001(2)
C55 0.022(2) 0.020(2) 0.030(2) 0.0009(18) 0.0061(18) -0.0004(18)
C56 0.021(2) 0.021(2) 0.030(2) -0.0040(19) 0.0057(18) -0.0010(18)
K1 0.0261(5) 0.0295(6) 0.0482(6) -0.0031(5) 0.0063(5) -0.0016(4)
O21 0.0318(19) 0.0304(19) 0.048(2) 0.0042(17) 0.0050(16) -0.0007(16)
O24 0.0308(19) 0.060(3) 0.048(2) 0.002(2) 0.0120(17) -0.0112(19)
O27 0.035(2) 0.053(3) 0.045(2) -0.016(2) 0.0130(17) -0.0038(18)
C22 0.045(3) 0.043(3) 0.063(4) 0.016(3) 0.003(3) -0.015(3)
C23 0.038(3) 0.071(5) 0.048(3) 0.009(3) 0.011(3) -0.020(3)
C25 0.033(3) 0.089(5) 0.043(3) -0.004(3) 0.019(3) -0.006(3)
C26 0.042(3) 0.075(5) 0.040(3) -0.013(3) 0.018(3) 0.000(3)
C28 0.041(3) 0.045(3) 0.059(4) -0.023(3) 0.010(3) 0.004(3)
C29 0.036(3) 0.032(3) 0.077(4) -0.011(3) -0.002(3) 0.007(2)

loop_
_atom_type_symbol
_atom_type_description
_atom_type_scat_dispersion_real
_atom_type_scat_dispersion_imag
_atom_type_scat_source
C C 0.0033 0.0016 'International Tables Vol C Tables 4.2.6.8 and 6.1.1.4'
H H 0.0000 0.0000 'International Tables Vol C Tables 4.2.6.8 and 6.1.1.4'
O O 0.0106 0.0060 'International Tables Vol C Tables 4.2.6.8 and 6.1.1.4'
K K 0.2009 0.2494 'International Tables Vol C Tables 4.2.6.8 and 6.1.1.4'
Cr Cr 0.3209 0.6236 'International Tables Vol C Tables 4.2.6.8 and 6.1.1.4'
Mn Mn 0.3368 0.7283 'International Tables Vol C Tables 4.2.6.8 and 6.1.1.4'

loop_
_geom_angle_atom_site_label_1
_geom_angle_atom_site_label_2
_geom_angle_atom_site_label_3
_geom_angle
_geom_angle_site_symmetry_1
_geom_angle_site_symmetry_3
_geom_angle_publ_flag
O56 Cr1 O55 83.12(14) . . ?
O56 Cr1 O52 93.13(14) . . ?
O55 Cr1 O52 93.26(14) . . ?
O56 Cr1 O51 93.86(15) . . ?
O55 Cr1 O51 175.24(14) . . ?
O52 Cr1 O51 83.21(13) . . ?
O56 Cr1 O61 92.04(14) . 4_565 ?
O55 Cr1 O61 95.16(14) . 4_565 ?
O52 Cr1 O61 170.59(14) . 4_565 ?
O51 Cr1 O61 88.61(14) . 4_565 ?
O56 Cr1 O62 172.57(14) . 4_565 ?
O55 Cr1 O62 91.97(14) . 4_565 ?
O52 Cr1 O62 92.71(14) . 4_565 ?
O51 Cr1 O62 91.39(14) . 4_565 ?
O61 Cr1 O62 82.82(13) 4_565 4_565 ?
O1W Mn1 O2W 92.02(15) . . ?
O1W Mn1 O53 94.33(14) . . ?
O2W Mn1 O53 94.18(14) . . ?
O1W Mn1 O59 169.80(13) . . ?
O2W Mn1 O59 91.50(14) . . ?
O53 Mn1 O59 94.96(13) . . ?
O1W Mn1 O60 92.75(13) . . ?
O2W Mn1 O60 100.80(15) . . ?
O53 Mn1 O60 163.18(13) . . ?
O59 Mn1 O60 77.17(12) . . ?
O1W Mn1 O54 88.66(15) . . ?
O2W Mn1 O54 170.68(14) . . ?
O53 Mn1 O54 76.50(12) . . ?
O59 Mn1 O54 89.42(14) . . ?
O60 Mn1 O54 88.45(13) . . ?
C51 O51 Cr1 113.4(3) . . ?
C52 O52 Cr1 113.2(3) . . ?
C51 O53 Mn1 114.0(3) . . ?
C52 O54 Mn1 111.3(3) . . ?
C53 O55 Cr1 114.5(3) . . ?
C54 O56 Cr1 114.6(3) . . ?
C54 O58 K1 132.1(3) . . ?
C55 O59 Mn1 113.1(3) . . ?
C56 O60 Mn1 111.8(3) . . ?
C55 O61 Cr1 113.5(3) . 4_566 ?
C56 O62 Cr1 113.4(3) . 4_566 ?
Mn1 O1W H1W 116(5) . . ?
Mn1 O1W H2W 124(6) . . ?
H1W O1W H2W 97(7) . . ?
Mn1 O2W H3W 132(6) . . ?
Mn1 O2W H4W 134(6) . . ?
H3W O2W H4W 93(7) . . ?
O53 C51 O51 125.8(4) . . ?
O53 C51 C52 119.2(4) . . ?
O51 C51 C52 115.0(4) . . ?
O54 C52 O52 126.0(4) . . ?
O54 C52 C51 118.8(4) . . ?
O52 C52 C51 115.2(4) . . ?
O57 C53 O55 125.3(5) . . ?
O57 C53 C54 121.3(4) . . ?
O55 C53 C54 113.5(4) . . ?
O58 C54 O56 125.2(5) . . ?
O58 C54 C53 121.0(5) . . ?
O56 C54 C53 113.8(4) . . ?
O59 C55 O61 126.3(4) . . ?
O59 C55 C56 118.5(4) . . ?
O61 C55 C56 115.2(4) . . ?
O60 C56 O62 126.5(4) . . ?
O60 C56 C55 118.9(4) . . ?
O62 C56 C55 114.6(4) . . ?
O58 K1 O13A 77.85(18) . . ?
O58 K1 O1B 110.4(2) . . ?
O13A K1 O1B 152.9(3) . . ?
O58 K1 O7B 79.13(19) . . ?
O13A K1 O7B 31.5(2) . . ?
O1B K1 O7B 122.5(3) . . ?
O58 K1 O7A 101.54(17) . . ?
O13A K1 O7A 122.0(2) . . ?
O1B K1 O7A 82.7(2) . . ?
O7B K1 O7A 153.3(2) . . ?
O58 K1 O4B 98.71(18) . . ?
O13A K1 O4B 91.2(2) . . ?
O1B K1 O4B 62.3(2) . . ?
O7B K1 O4B 60.2(2) . . ?
O7A K1 O4B 144.0(2) . . ?
O58 K1 O10A 90.53(17) . . ?
O13A K1 O10A 61.7(2) . . ?
O1B K1 O10A 140.9(2) . . ?
O7B K1 O10A 93.0(2) . . ?
O7A K1 O10A 60.3(2) . . ?
O4B K1 O10A 148.9(2) . . ?
O58 K1 O13B 89.62(19) . . ?
O13A K1 O13B 87.6(2) . . ?
O1B K1 O13B 117.5(3) . . ?
O7B K1 O13B 119.1(3) . . ?
O7A K1 O13B 34.8(2) . . ?
O4B K1 O13B 171.2(2) . . ?
O10A K1 O13B 26.8(2) . . ?
O58 K1 O1A 101.41(19) . . ?
O13A K1 O1A 117.0(2) . . ?
O1B K1 O1A 37.1(2) . . ?
O7B K1 O1A 85.8(2) . . ?
O7A K1 O1A 119.7(2) . . ?
O4B K1 O1A 25.9(2) . . ?
O10A K1 O1A 167.5(2) . . ?
O13B K1 O1A 154.5(2) . . ?
O58 K1 O4A 120.33(19) . . ?
O13A K1 O4A 161.7(2) . . ?
O1B K1 O4A 24.2(2) . . ?
O7B K1 O4A 142.4(3) . . ?
O7A K1 O4A 60.1(2) . . ?
O4B K1 O4A 84.0(2) . . ?
O10A K1 O4A 116.7(2) . . ?
O13B K1 O4A 94.4(2) . . ?
O1A K1 O4A 60.1(2) . . ?
O58 K1 O16A 90.96(18) . . ?
O13A K1 O16A 58.3(2) . . ?
O1B K1 O16A 95.1(3) . . ?
O7B K1 O16A 27.6(2) . . ?
O7A K1 O16A 167.3(2) . . ?
O4B K1 O16A 32.9(2) . . ?
O10A K1 O16A 118.0(2) . . ?
O13B K1 O16A 144.9(2) . . ?
O1A K1 O16A 58.8(2) . . ?
O4A K1 O16A 115.2(2) . . ?
O58 K1 O10B 89.78(19) . . ?
O13A K1 O10B 30.2(2) . . ?
O1B K1 O10B 159.8(2) . . ?
O7B K1 O10B 60.7(2) . . ?
O7A K1 O10B 92.6(2) . . ?
O4B K1 O10B 117.0(2) . . ?
O10A K1 O10B 32.9(2) . . ?
O13B K1 O10B 59.7(2) . . ?
O1A K1 O10B 142.0(2) . . ?
O4A K1 O10B 141.4(2) . . ?
O16A K1 O10B 85.2(2) . . ?
C2A O1A C18A 113.0(9) . . ?
C2A O1A K1 117.3(6) . . ?
C18A O1A K1 117.0(8) . . ?
O1A C2A C3A 114.6(9) . . ?
O1A C2A H1A 108.6 . . ?
C3A C2A H1A 108.6 . . ?
O1A C2A H2A 108.6 . . ?
C3A C2A H2A 108.6 . . ?
H1A C2A H2A 107.6 . . ?
O4A C3A C2A 109.4(11) . . ?
O4A C3A H3A 109.8 . . ?
C2A C3A H3A 109.8 . . ?
O4A C3A H4A 109.8 . . ?
C2A C3A H4A 109.9 . . ?
H3A C3A H4A 108.2 . . ?
C5A O4A C3A 111.8(9) . . ?
C5A O4A K1 113.6(5) . . ?
C3A O4A K1 112.8(8) . . ?
O4A C5A C6A 111.0(7) . . ?
O4A C5A H5A 109.4 . . ?
C6A C5A H5A 109.4 . . ?
O4A C5A H6A 109.4 . . ?
C6A C5A H6A 109.4 . . ?
H5A C5A H6A 108.0 . . ?
O7A C6A C5A 108.7(10) . . ?
O7A C6A H7A 110.0 . . ?
C5A C6A H7A 109.9 . . ?
O7A C6A H8A 109.9 . . ?
C5A C6A H8A 109.9 . . ?
H7A C6A H8A 108.3 . . ?
C8A O7A C6A 109.5(8) . . ?
C8A O7A K1 123.6(5) . . ?
C6A O7A K1 120.6(7) . . ?
O7A C8A C9A 107.7(8) . . ?
O7A C8A H9A 110.2 . . ?
C9A C8A H9A 110.1 . . ?
O7A C8A H10A 110.2 . . ?
C9A C8A H10A 110.2 . . ?
H9A C8A H10A 108.5 . . ?
O10A C9A C8A 114.7(10) . . ?
O10A C9A H11A 108.6 . . ?
C8A C9A H11A 108.6 . . ?
O10A C9A H12A 108.6 . . ?
C8A C9A H12A 108.6 . . ?
H11A C9A H12A 107.5 . . ?
C11A O10A C9A 109.4(8) . . ?
C11A O10A K1 112.3(5) . . ?
C9A O10A K1 113.2(7) . . ?
O10A C11A C12A 110.2(7) . . ?
O10A C11A K1 47.0(4) . . ?
C12A C11A K1 79.9(6) . . ?
O10A C11A H13A 109.6 . . ?
C12A C11A H13A 109.6 . . ?
K1 C11A H13A 156.0 . . ?
O10A C11A H14A 109.7 . . ?
C12A C11A H14A 109.7 . . ?
K1 C11A H14A 88.0 . . ?
H13A C11A H14A 108.1 . . ?
O13A C12A C11A 111.9(9) . . ?
O13A C12A H15A 109.2 . . ?
C11A C12A H15A 109.3 . . ?
O13A C12A H16A 109.2 . . ?
C11A C12A H16A 109.3 . . ?
H15A C12A H16A 107.9 . . ?
C14A O13A C12A 107.7(9) . . ?
C14A O13A K1 124.7(6) . . ?
C12A O13A K1 118.7(7) . . ?
O13A C14A C15A 104.4(7) . . ?
O13A C14A H17A 110.9 . . ?
C15A C14A H17A 110.9 . . ?
O13A C14A H18A 110.9 . . ?
C15A C14A H18A 110.9 . . ?
H17A C14A H18A 108.9 . . ?
O16A C15A C14A 105.3(9) . . ?
O16A C15A H19A 110.7 . . ?
C14A C15A H19A 110.7 . . ?
O16A C15A H20A 110.7 . . ?
C14A C15A H20A 110.7 . . ?
H19A C15A H20A 108.8 . . ?
C17A O16A C15A 106.8(8) . . ?
C17A O16A K1 112.9(5) . . ?
C15A O16A K1 114.7(7) . . ?
O16A C17A C18A 101.6(8) . . ?
O16A C17A H21A 111.5 . . ?
C18A C17A H21A 111.5 . . ?
O16A C17A H22A 111.4 . . ?
C18A C17A H22A 111.5 . . ?
H21A C17A H22A 109.3 . . ?
O1A C18A C17A 107.4(10) . . ?
O1A C18A H23A 110.2 . . ?
C17A C18A H23A 110.2 . . ?
O1A C18A H24A 110.2 . . ?
C17A C18A H24A 110.3 . . ?
H23A C18A H24A 108.5 . . ?
C18B O1B K1 118.6(8) . . ?
O4B C3B K1 48.4(6) . . ?
O4B C3B H3B 109.4 . . ?
K1 C3B H3B 157.7 . . ?
O4B C3B H4B 109.5 . . ?
K1 C3B H4B 84.9 . . ?
H3B C3B H4B 108.0 . . ?
C3B O4B K1 109.5(7) . . ?
O7B C6B H7B 109.5 . . ?
O7B C6B H8B 109.5 . . ?
H7B C6B H8B 108.1 . . ?
C6B O7B K1 120.1(8) . . ?
O10B C9B H11B 108.7 . . ?
O10B C9B H12B 108.8 . . ?
H11B C9B H12B 107.7 . . ?
C9B O10B K1 112.1(8) . . ?
O13B C12B H15B 110.7 . . ?
O13B C12B H16B 110.7 . . ?
H15B C12B H16B 108.8 . . ?
C12B O13B K1 118.9(8) . . ?
O16B C15B H19B 111.0 . . ?
O16B C15B H20B 110.9 . . ?
H19B C15B H20B 108.9 . . ?
C15B O16B K1 110.0(7) . . ?
O1B C18B H23B 110.4 . . ?
O1B C18B H24B 110.4 . . ?
H23B C18B H24B 108.6 . . ?
C22 O21 C29 114.1(5) . 3_665 ?
C25 O24 C23 112.9(5) . . ?
C26 O27 C28 110.4(5) . . ?
O21 C22 C23 108.4(5) . . ?
O21 C22 H25B 110.0 . . ?
C23 C22 H25B 110.0 . . ?
O21 C22 H26B 110.0 . . ?
C23 C22 H26B 110.0 . . ?
H25B C22 H26B 108.4 . . ?
O24 C23 C22 109.1(5) . . ?
O24 C23 H27B 109.9 . . ?
C22 C23 H27B 109.9 . . ?
O24 C23 H28B 109.9 . . ?
C22 C23 H28B 109.9 . . ?
H27B C23 H28B 108.3 . . ?
O24 C25 C26 110.0(5) . . ?
O24 C25 H29B 109.7 . . ?
C26 C25 H29B 109.7 . . ?
O24 C25 H30B 109.7 . . ?
C26 C25 H30B 109.7 . . ?
H29B C25 H30B 108.2 . . ?
O27 C26 C25 109.7(5) . . ?
O27 C26 H31B 109.7 . . ?
C25 C26 H31B 109.7 . . ?
O27 C26 H32B 109.7 . . ?
C25 C26 H32B 109.7 . . ?
H31B C26 H32B 108.2 . . ?
O27 C28 C29 108.3(5) . . ?
O27 C28 H33B 110.0 . . ?
C29 C28 H33B 110.0 . . ?
O27 C28 H34B 110.0 . . ?
C29 C28 H34B 110.0 . . ?
H33B C28 H34B 108.4 . . ?
O21 C29 C28 109.4(5) 3_665 . ?
O21 C29 H35B 109.8 3_665 . ?
C28 C29 H35B 109.8 . . ?
O21 C29 H36B 109.8 3_665 . ?
C28 C29 H36B 109.8 . . ?
H35B C29 H36B 108.2 . . ?

loop_
_geom_bond_atom_site_label_1
_geom_bond_atom_site_label_2
_geom_bond_distance
_geom_bond_site_symmetry_2
_geom_bond_publ_flag
Cr1 O56 1.953(3) . ?
Cr1 O55 1.960(3) . ?
Cr1 O52 1.983(3) . ?
Cr1 O51 1.983(3) . ?
Cr1 O61 1.984(3) 4_565 ?
Cr1 O62 1.998(3) 4_565 ?
Mn1 O1W 2.120(3) . ?
Mn1 O2W 2.144(4) . ?
Mn1 O53 2.174(3) . ?
Mn1 O59 2.186(3) . ?
Mn1 O60 2.212(3) . ?
Mn1 O54 2.261(4) . ?
O51 C51 1.273(6) . ?
O52 C52 1.275(6) . ?
O53 C51 1.230(6) . ?
O54 C52 1.233(6) . ?
O55 C53 1.291(6) . ?
O56 C54 1.286(6) . ?
O57 C53 1.211(6) . ?
O58 C54 1.223(6) . ?
O58 K1 2.655(4) . ?
O59 C55 1.229(6) . ?
O60 C56 1.230(5) . ?
O61 C55 1.268(5) . ?
O61 Cr1 1.984(3) 4_566 ?
O62 C56 1.271(5) . ?
O62 Cr1 1.998(3) 4_566 ?
O1W H1W 0.95(5) . ?
O1W H2W 0.92(5) . ?
O2W H3W 0.93(5) . ?
O2W H4W 0.94(5) . ?
C51 C52 1.552(6) . ?
C53 C54 1.558(7) . ?
C55 C56 1.561(6) . ?
K1 O13A 2.699(8) . ?
K1 O1B 2.727(9) . ?
K1 O7B 2.744(9) . ?
K1 O7A 2.767(8) . ?
K1 O4B 2.775(8) . ?
K1 O10A 2.781(7) . ?
K1 O13B 2.803(9) . ?
K1 O1A 2.822(9) . ?
K1 O4A 2.845(9) . ?
K1 O16A 2.846(8) . ?
K1 O10B 2.864(9) . ?
O1A C2A 1.339(10) . ?
O1A C18A 1.413(17) . ?
C2A C3A 1.476(17) . ?
C2A H1A 0.9702 . ?
C2A H2A 0.9700 . ?
C3A O4A 1.478(18) . ?
C3A H3A 0.9704 . ?
C3A H4A 0.9699 . ?
O4A C5A 1.404(10) . ?
C5A C6A 1.540(15) . ?
C5A H5A 0.9700 . ?
C5A H6A 0.9700 . ?
C6A O7A 1.439(15) . ?
C6A H7A 0.9698 . ?
C6A H8A 0.9701 . ?
O7A C8A 1.389(11) . ?
C8A C9A 1.568(15) . ?
C8A H9A 0.9704 . ?
C8A H10A 0.9696 . ?
C9A O10A 1.400(15) . ?
C9A H11A 0.9702 . ?
C9A H12A 0.9699 . ?
O10A C11A 1.349(9) . ?
C11A C12A 1.557(16) . ?
C11A H13A 0.9705 . ?
C11A H14A 0.9696 . ?
C12A O13A 1.406(16) . ?
C12A H15A 0.9703 . ?
C12A H16A 0.9700 . ?
O13A C14A 1.339(10) . ?
C14A C15A 1.620(15) . ?
C14A H17A 0.9700 . ?
C14A H18A 0.9700 . ?
C15A O16A 1.434(16) . ?
C15A H19A 0.9700 . ?
C15A H20A 0.9703 . ?
O16A C17A 1.351(11) . ?
C17A C18A 1.634(16) . ?
C17A H21A 0.9697 . ?
C17A H22A 0.9701 . ?
C18A H23A 0.9705 . ?
C18A H24A 0.9700 . ?
O1B C18B 1.452(17) . ?
C3B O4B 1.395(16) . ?
C3B H3B 0.9707 . ?
C3B H4B 0.9697 . ?
C6B O7B 1.441(17) . ?
C6B H7B 0.9698 . ?
C6B H8B 0.9700 . ?
C9B O10B 1.413(17) . ?
C9B H11B 0.9699 . ?
C9B H12B 0.9696 . ?
C12B O13B 1.424(17) . ?
C12B H15B 0.9701 . ?
C12B H16B 0.9698 . ?
C15B O16B 1.425(16) . ?
C15B H19B 0.9699 . ?
C15B H20B 0.9706 . ?
C18B H23B 0.9704 . ?
C18B H24B 0.9692 . ?
O21 C22 1.434(8) . ?
O21 C29 1.441(7) 3_665 ?
O24 C25 1.428(8) . ?
O24 C23 1.424(8) . ?
O27 C26 1.427(8) . ?
O27 C28 1.430(7) . ?
C22 C23 1.472(10) . ?
C22 H25B 0.9701 . ?
C22 H26B 0.9699 . ?
C23 H27B 0.9700 . ?
C23 H28B 0.9700 . ?
C25 C26 1.514(10) . ?
C25 H29B 0.9700 . ?
C25 H30B 0.9700 . ?
C26 H31B 0.9700 . ?
C26 H32B 0.9700 . ?
C28 C29 1.476(10) . ?
C28 H33B 0.9701 . ?
C28 H34B 0.9699 . ?
C29 O21 1.441(7) 3_665 ?
C29 H35B 0.9702 . ?
C29 H36B 0.9701 . ?
